data_4066294
loop_
_publ_author_name
'Birkmann, Birgit'
'Voss, Tanja'
'Geier, Stephen J.'
'Ullrich, Matthias'
'Kehr, Gerald'
'Erker, Gerhard'
'Stephan, Douglas W.'

_publ_section_title
;
 Frustrated Lewis Pairs and Ring-Opening of THF, Dioxane, and
 Thioxane&#x2020;
;
_journal_issue 21
_journal_name_full Organometallics
_journal_page_first 5310
_journal_paper_doi 10.1021/om1003896
_journal_volume 29
_journal_year 2010
_chemical_formula_sum 'C30 H30 B F12 O P'
_chemical_formula_weight 676.32
_space_group_IT_number 19
_symmetry_cell_setting orthorhombic
_symmetry_space_group_name_Hall 'P 2ac 2ab'
_symmetry_space_group_name_H-M 'P 21 21 21'
_atom_sites_solution_hydrogens geom
_atom_sites_solution_primary direct
_atom_sites_solution_secondary difmap
_audit_creation_method SHELXL-97
_cell_angle_alpha 90.00
_cell_angle_beta 90.00
_cell_angle_gamma 90.00
_cell_formula_units_Z 4
_cell_length_a 9.1959(6)
_cell_length_b 15.6009(10)
_cell_length_c 20.3479(11)
_cell_measurement_temperature 296(2)
_cell_volume 2919.2(3)
_computing_structure_refinement 'SHELXL-97 (Sheldrick, 1997)'
_computing_structure_solution 'SHELXS-97 (Sheldrick, 1990)'
_diffrn_ambient_temperature 296(2)
_diffrn_measured_fraction_theta_full 0.998
_diffrn_measured_fraction_theta_max 0.998
_diffrn_radiation_monochromator graphite
_diffrn_radiation_source 'fine-focus sealed tube'
_diffrn_radiation_type MoK\a
_diffrn_radiation_wavelength 0.71073
_diffrn_reflns_av_R_equivalents 0.0397
_diffrn_reflns_av_sigmaI/netI 0.0258
_diffrn_reflns_limit_h_max 12
_diffrn_reflns_limit_h_min -12
_diffrn_reflns_limit_k_max 21
_diffrn_reflns_limit_k_min -21
_diffrn_reflns_limit_l_max 26
_diffrn_reflns_limit_l_min -28
_diffrn_reflns_number 58270
_diffrn_reflns_theta_full 29.36
_diffrn_reflns_theta_max 29.36
_diffrn_reflns_theta_min 1.64
_exptl_absorpt_coefficient_mu 0.196
_exptl_absorpt_correction_T_max 0.7459
_exptl_absorpt_correction_T_min 0.6649
_exptl_absorpt_correction_type empirical
_exptl_crystal_density_diffrn 1.539
_exptl_crystal_density_method 'not measured'
_exptl_crystal_F_000 1384
_exptl_crystal_size_max 0.40
_exptl_crystal_size_mid 0.20
_exptl_crystal_size_min 0.20
_refine_diff_density_max 0.255
_refine_diff_density_min -0.202
_refine_diff_density_rms 0.039
_refine_ls_abs_structure_details 'Flack H D (1983), Acta Cryst. A39, 876-881'
_refine_ls_abs_structure_Flack 0.41(6)
_refine_ls_extinction_method none
_refine_ls_goodness_of_fit_ref 1.043
_refine_ls_hydrogen_treatment fixed
_refine_ls_matrix_type full
_refine_ls_number_parameters 416
_refine_ls_number_reflns 8006
_refine_ls_number_restraints 0
_refine_ls_restrained_S_all 1.043
_refine_ls_R_factor_all 0.0357
_refine_ls_R_factor_gt 0.0301
_refine_ls_shift/su_max 0.000
_refine_ls_shift/su_mean 0.000
_refine_ls_structure_factor_coef Fsqd
_refine_ls_weighting_details 'calc w=1/[\s^2^(Fo^2^)+(0.0361P)^2^+0.4573P] where P=(Fo^2^+2Fc^2^)/3'
_refine_ls_weighting_scheme calc
_refine_ls_wR_factor_gt 0.0705
_refine_ls_wR_factor_ref 0.0730
_reflns_number_gt 7298
_reflns_number_total 8006
_reflns_threshold_expression >2sigma(I)
_cod_data_source_file om1003896_si_002.cif
_cod_data_source_block tBu2(H)P(CH2)4OB(pC6F4H)3
_cod_original_sg_symbol_H-M P2(1)2(1)2(1)
_cod_database_code 4066294

loop_
_symmetry_equiv_pos_as_xyz
'x, y, z'
'-x+1/2, -y, z+1/2'
'-x, y+1/2, -z+1/2'
'x+1/2, -y+1/2, -z'

loop_
_atom_site_label
_atom_site_type_symbol
_atom_site_fract_x
_atom_site_fract_y
_atom_site_fract_z
_atom_site_U_iso_or_equiv
_atom_site_adp_type
_atom_site_occupancy
_atom_site_symmetry_multiplicity
_atom_site_calc_flag
_atom_site_refinement_flags
B1 B 0.68645(16) 0.48578(10) -0.04856(7) 0.0178(3) Uani 1 1 d .
C1 C 0.77050(16) 0.56783(8) -0.01215(7) 0.0218(3) Uani 1 1 d .
C2 C 0.71816(19) 0.61555(9) 0.03948(7) 0.0286(3) Uani 1 1 d .
C3 C 0.8001(2) 0.67666(10) 0.07235(8) 0.0403(4) Uani 1 1 d .
C4 C 0.9385(2) 0.69583(11) 0.05430(10) 0.0455(5) Uani 1 1 d .
H1 H 0.9929 0.7371 0.0763 0.055 Uiso 1 1 calc R
C5 C 0.99401(19) 0.65092(11) 0.00164(10) 0.0397(4) Uani 1 1 d .
C6 C 0.91276(17) 0.58921(10) -0.02968(8) 0.0282(3) Uani 1 1 d .
C7 C 0.67020(14) 0.50436(9) -0.12846(6) 0.0193(3) Uani 1 1 d .
C8 C 0.68390(15) 0.58370(9) -0.15894(7) 0.0237(3) Uani 1 1 d .
C9 C 0.67091(16) 0.59577(11) -0.22607(8) 0.0284(3) Uani 1 1 d .
C10 C 0.63983(15) 0.52933(11) -0.26742(7) 0.0291(3) Uani 1 1 d .
H2 H 0.6337 0.5370 -0.3127 0.035 Uiso 1 1 calc R
C11 C 0.61807(15) 0.45033(10) -0.23876(7) 0.0249(3) Uani 1 1 d .
C12 C 0.63084(15) 0.43908(9) -0.17170(7) 0.0208(3) Uani 1 1 d .
C13 C 0.79533(14) 0.40397(8) -0.02998(6) 0.0172(2) Uani 1 1 d .
C14 C 0.88845(15) 0.35859(9) -0.07092(6) 0.0211(3) Uani 1 1 d .
C15 C 0.97496(15) 0.29140(9) -0.05025(7) 0.0227(3) Uani 1 1 d .
C16 C 0.97555(16) 0.26406(9) 0.01398(7) 0.0247(3) Uani 1 1 d .
H3 H 1.0323 0.2182 0.0280 0.030 Uiso 1 1 calc R
C17 C 0.88700(15) 0.30882(9) 0.05622(6) 0.0222(3) Uani 1 1 d .
C18 C 0.80170(14) 0.37612(8) 0.03507(6) 0.0185(2) Uani 1 1 d .
C19 C 0.41511(16) 0.49957(11) -0.04396(7) 0.0280(3) Uani 1 1 d .
H4A H 0.4156 0.5002 -0.0916 0.034 Uiso 1 1 calc R
H4B H 0.4086 0.5584 -0.0287 0.034 Uiso 1 1 calc R
C20 C 0.28410(16) 0.44924(10) -0.01957(7) 0.0266(3) Uani 1 1 d .
H5A H 0.3072 0.3886 -0.0217 0.032 Uiso 1 1 calc R
H5B H 0.2036 0.4595 -0.0493 0.032 Uiso 1 1 calc R
C21 C 0.23426(15) 0.47025(11) 0.05017(7) 0.0260(3) Uani 1 1 d .
H6A H 0.1484 0.4366 0.0602 0.031 Uiso 1 1 calc R
H6B H 0.2070 0.5303 0.0521 0.031 Uiso 1 1 calc R
C22 C 0.35032(15) 0.45266(9) 0.10273(6) 0.0208(3) Uani 1 1 d .
H7A H 0.4365 0.4862 0.0930 0.025 Uiso 1 1 calc R
H7B H 0.3772 0.3926 0.1013 0.025 Uiso 1 1 calc R
C23 C 0.30349(16) 0.38543(9) 0.23891(7) 0.0233(3) Uani 1 1 d .
C24 C 0.46199(18) 0.35783(11) 0.24600(9) 0.0346(4) Uani 1 1 d .
H8B H 0.4663 0.3029 0.2672 0.052 Uiso 1 1 calc R
H8A H 0.5135 0.3993 0.2720 0.052 Uiso 1 1 calc R
H8C H 0.5059 0.3540 0.2033 0.052 Uiso 1 1 calc R
C25 C 0.2148(2) 0.31387(10) 0.20634(8) 0.0335(3) Uani 1 1 d .
H9A H 0.2548 0.3014 0.1638 0.050 Uiso 1 1 calc R
H9B H 0.1156 0.3321 0.2016 0.050 Uiso 1 1 calc R
H9C H 0.2184 0.2633 0.2332 0.050 Uiso 1 1 calc R
C26 C 0.2364(2) 0.40631(10) 0.30620(7) 0.0332(3) Uani 1 1 d .
H10C H 0.2228 0.3542 0.3306 0.050 Uiso 1 1 calc R
H10B H 0.1442 0.4340 0.3000 0.050 Uiso 1 1 calc R
H10A H 0.3004 0.4437 0.3300 0.050 Uiso 1 1 calc R
C27 C 0.35759(15) 0.58333(9) 0.21154(7) 0.0227(3) Uani 1 1 d .
C28 C 0.52369(16) 0.57884(10) 0.21795(8) 0.0276(3) Uani 1 1 d .
H11A H 0.5642 0.5545 0.1787 0.041 Uiso 1 1 calc R
H11B H 0.5489 0.5437 0.2550 0.041 Uiso 1 1 calc R
H11C H 0.5619 0.6355 0.2242 0.041 Uiso 1 1 calc R
C29 C 0.31220(18) 0.64734(9) 0.15764(8) 0.0306(3) Uani 1 1 d .
H12A H 0.3445 0.7038 0.1694 0.046 Uiso 1 1 calc R
H12B H 0.2082 0.6472 0.1533 0.046 Uiso 1 1 calc R
H12C H 0.3556 0.6309 0.1166 0.046 Uiso 1 1 calc R
C30 C 0.28951(19) 0.61203(10) 0.27685(7) 0.0318(3) Uani 1 1 d .
H13A H 0.3249 0.5763 0.3118 0.048 Uiso 1 1 calc R
H13B H 0.1856 0.6071 0.2742 0.048 Uiso 1 1 calc R
H13C H 0.3155 0.6706 0.2854 0.048 Uiso 1 1 calc R
F1 F 0.58001(13) 0.60493(7) 0.06064(5) 0.0414(2) Uani 1 1 d .
F2 F 0.73775(18) 0.71773(7) 0.12385(5) 0.0592(4) Uani 1 1 d .
F3 F 1.13082(12) 0.66668(8) -0.01905(7) 0.0599(3) Uani 1 1 d .
F4 F 0.97516(10) 0.54865(7) -0.08163(5) 0.0367(2) Uani 1 1 d .
F5 F 0.71058(12) 0.65545(6) -0.12361(4) 0.0347(2) Uani 1 1 d .
F6 F 0.68941(12) 0.67582(7) -0.25019(5) 0.0426(3) Uani 1 1 d .
F7 F 0.58361(12) 0.38241(6) -0.27697(4) 0.0376(2) Uani 1 1 d .
F8 F 0.60379(10) 0.35984(5) -0.14776(4) 0.02770(19) Uani 1 1 d .
F9 F 0.90128(10) 0.37981(6) -0.13535(4) 0.0299(2) Uani 1 1 d .
F10 F 1.05992(10) 0.25102(6) -0.09507(4) 0.0349(2) Uani 1 1 d .
F11 F 0.88348(11) 0.28694(6) 0.12044(4) 0.0353(2) Uani 1 1 d .
F12 F 0.72260(10) 0.41725(5) 0.08179(4) 0.02472(17) Uani 1 1 d .
H14P H 0.1519(18) 0.4908(11) 0.1777(8) 0.027(4) Uiso 1 1 d .
O1 O 0.54517(10) 0.46219(6) -0.02069(4) 0.01930(19) Uani 1 1 d .
P1 P 0.28680(4) 0.47895(2) 0.184645(16) 0.01813(7) Uani 1 1 d .

loop_
_atom_site_aniso_label
_atom_site_aniso_U_11
_atom_site_aniso_U_22
_atom_site_aniso_U_33
_atom_site_aniso_U_23
_atom_site_aniso_U_13
_atom_site_aniso_U_12
B1 0.0197(7) 0.0173(6) 0.0164(6) 0.0010(5) 0.0003(5) 0.0009(6)
C1 0.0269(7) 0.0173(6) 0.0210(6) 0.0034(5) -0.0046(5) -0.0004(5)
C2 0.0420(8) 0.0203(6) 0.0234(7) 0.0014(5) -0.0010(6) -0.0023(7)
C3 0.0701(13) 0.0212(7) 0.0295(8) -0.0029(6) -0.0138(8) -0.0011(8)
C4 0.0629(13) 0.0236(8) 0.0500(10) 0.0040(7) -0.0290(10) -0.0143(8)
C5 0.0328(8) 0.0280(8) 0.0585(12) 0.0134(8) -0.0181(8) -0.0102(7)
C6 0.0269(7) 0.0230(7) 0.0348(8) 0.0061(6) -0.0055(6) -0.0016(6)
C7 0.0162(6) 0.0227(6) 0.0192(6) 0.0028(5) 0.0015(5) 0.0018(5)
C8 0.0213(7) 0.0256(7) 0.0243(7) 0.0047(5) -0.0022(5) -0.0019(6)
C9 0.0217(7) 0.0354(8) 0.0281(7) 0.0155(6) -0.0017(5) -0.0034(6)
C10 0.0196(7) 0.0499(10) 0.0179(6) 0.0077(6) 0.0014(5) 0.0036(7)
C11 0.0204(6) 0.0353(8) 0.0189(6) -0.0042(6) 0.0003(5) 0.0056(6)
C12 0.0196(6) 0.0224(6) 0.0204(6) 0.0022(5) 0.0027(5) 0.0027(5)
C13 0.0164(6) 0.0172(6) 0.0179(6) 0.0014(4) -0.0008(5) -0.0016(5)
C14 0.0224(6) 0.0240(7) 0.0168(6) 0.0027(5) 0.0020(5) -0.0002(5)
C15 0.0211(6) 0.0242(7) 0.0229(6) -0.0017(5) 0.0018(5) 0.0038(6)
C16 0.0231(7) 0.0233(7) 0.0277(7) 0.0026(6) -0.0041(5) 0.0039(6)
C17 0.0235(6) 0.0273(7) 0.0157(6) 0.0028(5) -0.0032(5) -0.0006(6)
C18 0.0189(6) 0.0204(6) 0.0162(6) -0.0026(5) 0.0004(5) -0.0012(5)
C19 0.0212(6) 0.0415(9) 0.0213(6) 0.0091(6) 0.0013(5) 0.0076(6)
C20 0.0178(6) 0.0426(8) 0.0195(6) -0.0023(6) -0.0029(5) 0.0016(6)
C21 0.0167(6) 0.0408(8) 0.0206(6) -0.0006(6) -0.0006(5) 0.0009(6)
C22 0.0214(6) 0.0234(7) 0.0176(6) -0.0007(5) 0.0010(5) 0.0027(5)
C23 0.0292(7) 0.0194(6) 0.0214(6) 0.0032(5) -0.0010(5) 0.0016(6)
C24 0.0333(8) 0.0271(8) 0.0435(10) 0.0043(7) -0.0055(7) 0.0082(7)
C25 0.0428(9) 0.0234(7) 0.0341(8) 0.0002(6) -0.0011(7) -0.0069(7)
C26 0.0478(10) 0.0294(8) 0.0223(7) 0.0050(6) 0.0044(6) 0.0018(7)
C27 0.0249(7) 0.0184(6) 0.0246(7) -0.0021(5) -0.0012(5) -0.0003(5)
C28 0.0252(7) 0.0280(8) 0.0296(8) -0.0014(6) -0.0034(6) -0.0046(6)
C29 0.0361(9) 0.0205(7) 0.0353(8) 0.0031(6) -0.0025(6) 0.0048(6)
C30 0.0361(8) 0.0297(8) 0.0297(8) -0.0103(6) 0.0042(6) -0.0014(7)
F1 0.0535(6) 0.0344(5) 0.0363(5) -0.0109(4) 0.0202(5) -0.0048(5)
F2 0.1084(11) 0.0322(5) 0.0370(6) -0.0156(4) -0.0054(6) -0.0041(7)
F3 0.0325(6) 0.0476(7) 0.0996(10) 0.0150(7) -0.0170(6) -0.0187(5)
F4 0.0227(4) 0.0374(5) 0.0500(6) 0.0032(5) 0.0080(4) -0.0019(4)
F5 0.0492(6) 0.0214(4) 0.0337(5) 0.0074(3) -0.0109(4) -0.0058(4)
F6 0.0479(6) 0.0430(6) 0.0370(5) 0.0254(4) -0.0094(5) -0.0120(5)
F7 0.0460(6) 0.0438(6) 0.0230(4) -0.0119(4) -0.0039(4) 0.0063(5)
F8 0.0379(5) 0.0203(4) 0.0249(4) -0.0010(3) -0.0005(4) -0.0011(4)
F9 0.0315(5) 0.0407(5) 0.0175(4) 0.0071(4) 0.0080(3) 0.0119(4)
F10 0.0350(5) 0.0397(5) 0.0300(5) -0.0017(4) 0.0067(4) 0.0180(4)
F11 0.0414(5) 0.0464(6) 0.0182(4) 0.0096(4) -0.0030(4) 0.0140(5)
F12 0.0291(4) 0.0300(4) 0.0151(4) -0.0019(3) 0.0013(3) 0.0068(4)
O1 0.0172(4) 0.0247(5) 0.0160(4) 0.0037(4) 0.0008(3) 0.0020(4)
P1 0.01795(14) 0.01896(15) 0.01748(14) -0.00008(12) -0.00008(12) 0.00148(13)

loop_
_atom_type_symbol
_atom_type_description
_atom_type_scat_dispersion_real
_atom_type_scat_dispersion_imag
_atom_type_scat_source
C C 0.0033 0.0016 'International Tables Vol C Tables 4.2.6.8 and 6.1.1.4'
H H 0.0000 0.0000 'International Tables Vol C Tables 4.2.6.8 and 6.1.1.4'
B B 0.0013 0.0007 'International Tables Vol C Tables 4.2.6.8 and 6.1.1.4'
O O 0.0106 0.0060 'International Tables Vol C Tables 4.2.6.8 and 6.1.1.4'
F F 0.0171 0.0103 'International Tables Vol C Tables 4.2.6.8 and 6.1.1.4'
P P 0.1023 0.0942 'International Tables Vol C Tables 4.2.6.8 and 6.1.1.4'

loop_
_geom_angle_atom_site_label_1
_geom_angle_atom_site_label_2
_geom_angle_atom_site_label_3
_geom_angle
O1 B1 C7 110.10(10)
O1 B1 C13 104.64(10)
C7 B1 C13 114.25(10)
O1 B1 C1 115.57(11)
C7 B1 C1 110.06(11)
C13 B1 C1 102.04(10)
C2 C1 C6 113.19(14)
C2 C1 B1 126.34(13)
C6 C1 B1 120.24(13)
F1 C2 C1 120.41(14)
F1 C2 C3 116.17(15)
C1 C2 C3 123.42(17)
F2 C3 C4 120.08(16)
F2 C3 C2 117.92(19)
C4 C3 C2 121.99(17)
C3 C4 C5 116.46(15)
F3 C5 C6 119.32(18)
F3 C5 C4 119.69(16)
C6 C5 C4 120.99(17)
F4 C6 C5 117.19(15)
F4 C6 C1 118.88(13)
C5 C6 C1 123.91(16)
C8 C7 C12 113.12(12)
C8 C7 B1 125.80(12)
C12 C7 B1 120.97(12)
F5 C8 C9 115.31(13)
F5 C8 C7 121.07(12)
C9 C8 C7 123.61(14)
F6 C9 C10 120.24(14)
F6 C9 C8 118.22(15)
C10 C9 C8 121.54(14)
C9 C10 C11 116.65(13)
F7 C11 C10 119.45(12)
F7 C11 C12 119.26(14)
C10 C11 C12 121.30(14)
F8 C12 C11 117.16(13)
F8 C12 C7 119.25(12)
C11 C12 C7 123.58(13)
C14 C13 C18 112.63(11)
C14 C13 B1 128.70(11)
C18 C13 B1 118.65(11)
F9 C14 C15 115.41(12)
F9 C14 C13 120.57(12)
C15 C14 C13 124.01(12)
F10 C15 C16 119.53(13)
F10 C15 C14 118.66(12)
C16 C15 C14 121.81(13)
C17 C16 C15 115.75(13)
F11 C17 C16 119.38(13)
F11 C17 C18 118.72(12)
C16 C17 C18 121.91(12)
F12 C18 C17 116.47(11)
F12 C18 C13 119.66(11)
C17 C18 C13 123.86(12)
O1 C19 C20 110.37(12)
C19 C20 C21 115.48(13)
C20 C21 C22 113.60(11)
C21 C22 P1 112.08(9)
C24 C23 C25 110.08(13)
C24 C23 C26 111.02(13)
C25 C23 C26 109.03(13)
C24 C23 P1 111.15(11)
C25 C23 P1 105.91(10)
C26 C23 P1 109.50(10)
C28 C27 C30 110.21(13)
C28 C27 C29 111.08(13)
C30 C27 C29 108.46(12)
C28 C27 P1 109.72(10)
C30 C27 P1 111.83(10)
C29 C27 P1 105.45(10)
C19 O1 B1 121.17(10)
C22 P1 C23 110.25(6)
C22 P1 C27 111.12(7)
C23 P1 C27 119.71(7)

loop_
_geom_bond_atom_site_label_1
_geom_bond_atom_site_label_2
_geom_bond_distance
B1 O1 1.4646(16)
B1 C7 1.6581(19)
B1 C13 1.6657(19)
B1 C1 1.669(2)
C1 C2 1.375(2)
C1 C6 1.396(2)
C2 F1 1.352(2)
C2 C3 1.387(2)
C3 F2 1.355(2)
C3 C4 1.358(3)
C4 C5 1.378(3)
C5 F3 1.349(2)
C5 C6 1.375(2)
C6 F4 1.3591(19)
C7 C8 1.3902(19)
C7 C12 1.394(2)
C8 F5 1.3527(17)
C8 C9 1.384(2)
C9 F6 1.3526(18)
C9 C10 1.365(2)
C10 C11 1.378(2)
C11 F7 1.3518(17)
C11 C12 1.3808(19)
C12 F8 1.3519(16)
C13 C14 1.3887(18)
C13 C18 1.3943(17)
C14 F9 1.3574(15)
C14 C15 1.3814(19)
C15 F10 1.3560(16)
C15 C16 1.375(2)
C16 C17 1.375(2)
C17 F11 1.3512(16)
C17 C18 1.3795(19)
C18 F12 1.3582(14)
C19 O1 1.4124(16)
C19 C20 1.521(2)
C20 C21 1.5268(19)
C21 C22 1.5357(19)
C22 P1 1.8132(13)
C23 C24 1.527(2)
C23 C25 1.533(2)
C23 C26 1.537(2)
C23 P1 1.8362(14)
C27 C28 1.535(2)
C27 C30 1.536(2)
C27 C29 1.541(2)
C27 P1 1.8372(14)
